data_1560069
loop_
_publ_author_name
'Rajkumar, Madhu'
'Desiraju, Gautam R.'

_publ_section_title
;
 Quaternary and quinary molecular solids based on structural inequivalence
 and combinatorial approaches: 2-nitroresorcinol and
 4,6-dichlororesorcinol
;
_journal_issue 2
_journal_name_full IUCrJ
_journal_page_first 178
_journal_page_last 185
_journal_paper_doi 10.1107/S2052252520016589
_journal_volume 8
_journal_year 2021
_chemical_formula_sum 'C44 H42 Cl4 N4 O4'
_chemical_formula_weight 832.61
_space_group_crystal_system monoclinic
_space_group_IT_number 15
_space_group_name_Hall '-C 2yc'
_space_group_name_H-M_alt 'C 1 2/c 1'
_atom_sites_solution_hydrogens geom
_audit_creation_method SHELXL-2018/3
_cell_angle_alpha 90
_cell_angle_beta 114.062(8)
_cell_angle_gamma 90
_cell_formula_units_Z 8
_cell_length_a 42.727(11)
_cell_length_b 8.899(3)
_cell_length_c 22.920(6)
_cell_measurement_reflns_used 10775
_cell_measurement_temperature 150(2)
_cell_measurement_theta_max 28.2
_cell_measurement_theta_min 3.1
_cell_volume 7958(4)
_computing_structure_refinement 'SHELXL-2018/3 (Sheldrick, 2018)'
_diffrn_ambient_temperature 150(2)
_diffrn_measured_fraction_theta_full 0.998
_diffrn_measured_fraction_theta_max 0.996
_diffrn_measurement_device_type 'Rigaku Mercury375R (2x2 bin mode)'
_diffrn_radiation_type MoK\a
_diffrn_radiation_wavelength 0.71073
_diffrn_reflns_av_R_equivalents 0.0818
_diffrn_reflns_av_unetI/netI 0.0758
_diffrn_reflns_Laue_measured_fraction_full 0.998
_diffrn_reflns_Laue_measured_fraction_max 0.996
_diffrn_reflns_limit_h_max 55
_diffrn_reflns_limit_h_min -55
_diffrn_reflns_limit_k_max 11
_diffrn_reflns_limit_k_min -11
_diffrn_reflns_limit_l_max 29
_diffrn_reflns_limit_l_min -29
_diffrn_reflns_number 37117
_diffrn_reflns_point_group_measured_fraction_full 0.998
_diffrn_reflns_point_group_measured_fraction_max 0.996
_diffrn_reflns_theta_full 25.242
_diffrn_reflns_theta_max 27.484
_diffrn_reflns_theta_min 2.999
_diffrn_source 'Sealed Tube'
_exptl_absorpt_coefficient_mu 0.347
_exptl_absorpt_correction_T_max 1.000
_exptl_absorpt_correction_T_min 0.797
_exptl_absorpt_correction_type multi-scan
_exptl_absorpt_process_details 'Jacobson, R. (1998) Private communication'
_exptl_crystal_colour Colorless
_exptl_crystal_density_diffrn 1.390
_exptl_crystal_description Block
_exptl_crystal_F_000 3472
_exptl_crystal_size_max 0.200
_exptl_crystal_size_mid 0.200
_exptl_crystal_size_min 0.200
_refine_diff_density_max 0.282
_refine_diff_density_min -0.352
_refine_diff_density_rms 0.064
_refine_ls_extinction_method none
_refine_ls_goodness_of_fit_ref 1.019
_refine_ls_hydrogen_treatment constr
_refine_ls_matrix_type full
_refine_ls_number_parameters 517
_refine_ls_number_reflns 9097
_refine_ls_number_restraints 0
_refine_ls_restrained_S_all 1.019
_refine_ls_R_factor_all 0.0929
_refine_ls_R_factor_gt 0.0525
_refine_ls_shift/su_max 0.000
_refine_ls_shift/su_mean 0.000
_refine_ls_structure_factor_coef Fsqd
_refine_ls_weighting_details 'w=1/[\s^2^(Fo^2^)+(0.0471P)^2^+0.8588P] where P=(Fo^2^+2Fc^2^)/3'
_refine_ls_weighting_scheme calc
_refine_ls_wR_factor_gt 0.1038
_refine_ls_wR_factor_ref 0.1170
_reflns_Friedel_coverage 0.000
_reflns_number_gt 5937
_reflns_number_total 9097
_reflns_threshold_expression 'I > 2\s(I)'
_cod_data_source_file yc5029.cif
_cod_data_source_block 29CRES-TMP-PYR
_cod_depositor_comments
;
The following automatic conversions were performed:

data item '_exptl_absorpt_correction_type' value 'Multi-scan' was
changed to 'multi-scan' in accordance with the
/home/data/users/saulius/crontab/automatic-downloads/rss-feeds/IUCr/lib/dictionaries/cif_core.dic
dictionary named 'cif_core.dic' version 2.4.2 last updated on
2011-04-26.

Automatic conversion script
Id: cif_fix_values 7556 2019-12-06 15:28:31Z antanas 

 Adding full bibliography for 1560041--1560072.cif.
;
_cod_original_sg_symbol_H-M 'C 2/c'
_cod_database_code 1560069
_shelx_shelxl_version_number 2018/3
_shelx_space_group_comment
;
The symmetry employed for this shelxl refinement is uniquely defined
by the following loop, which should always be used as a source of
symmetry information in preference to the above space-group names.
They are only intended as comments.
;
_shelx_estimated_absorpt_t_min 0.934
_shelx_estimated_absorpt_t_max 0.934

loop_
_space_group_symop_operation_xyz
'x, y, z'
'-x, y, -z+1/2'
'x+1/2, y+1/2, z'
'-x+1/2, y+1/2, -z+1/2'
'-x, -y, -z'
'x, -y, z-1/2'
'-x+1/2, -y+1/2, -z'
'x+1/2, -y+1/2, z-1/2'

loop_
_atom_site_label
_atom_site_type_symbol
_atom_site_fract_x
_atom_site_fract_y
_atom_site_fract_z
_atom_site_U_iso_or_equiv
_atom_site_adp_type
_atom_site_occupancy
_atom_site_site_symmetry_order
_atom_site_calc_flag
_atom_site_refinement_flags_posn
_atom_site_refinement_flags_adp
_atom_site_refinement_flags_occupancy
_atom_site_disorder_assembly
_atom_site_disorder_group
C29 C 0.09173(6) 0.2370(3) 0.36649(11) 0.0269(6) Uani 1 1 d . . . . .
C30 C 0.08913(6) 0.3890(3) 0.38485(13) 0.0343(6) Uani 1 1 d . . . . .
H30 H 0.079142 0.461347 0.353435 0.041 Uiso 1 1 calc R U . . .
C31 C 0.10096(6) 0.4288(3) 0.44715(13) 0.0316(6) Uani 1 1 d . . . . .
H31 H 0.098996 0.528335 0.457519 0.038 Uiso 1 1 calc R U . . .
C32 C 0.11633(6) 0.3228(3) 0.49729(12) 0.0253(6) Uani 1 1 d . . . . .
C33 C 0.12849(6) 0.3615(3) 0.56164(12) 0.0312(6) Uani 1 1 d . . . . .
H33 H 0.127174 0.460726 0.573128 0.037 Uiso 1 1 calc R U . . .
C34 C 0.14252(6) 0.2536(3) 0.60868(12) 0.0329(6) Uani 1 1 d . . . . .
H34 H 0.150522 0.281509 0.651416 0.039 Uiso 1 1 calc R U . . .
C35 C 0.14484(6) 0.1055(3) 0.59323(12) 0.0299(6) Uani 1 1 d . . . . .
H35 H 0.154243 0.034722 0.625572 0.036 Uiso 1 1 calc R U . . .
C36 C 0.13328(6) 0.0611(3) 0.52987(11) 0.0232(5) Uani 1 1 d . . . . .
C37 C 0.13551(6) -0.0909(3) 0.51095(12) 0.0303(6) Uani 1 1 d . . . . .
H37 H 0.144685 -0.164048 0.542321 0.036 Uiso 1 1 calc R U . . .
C38 C 0.12486(6) -0.1301(3) 0.44991(13) 0.0310(6) Uani 1 1 d . . . . .
H38 H 0.127289 -0.229423 0.439828 0.037 Uiso 1 1 calc R U . . .
C39 C 0.10966(6) -0.0232(3) 0.39903(12) 0.0251(6) Uani 1 1 d . . . . .
C40 C 0.09821(6) -0.0621(3) 0.33507(12) 0.0336(6) Uani 1 1 d . . . . .
H40 H 0.100254 -0.160882 0.323901 0.040 Uiso 1 1 calc R U . . .
C41 C 0.08376(7) 0.0446(3) 0.28765(13) 0.0380(7) Uani 1 1 d . . . . .
H41 H 0.076197 0.016612 0.244993 0.046 Uiso 1 1 calc R U . . .
C42 C 0.08046(6) 0.1909(3) 0.30285(12) 0.0361(7) Uani 1 1 d . . . . .
H42 H 0.070568 0.260773 0.270282 0.043 Uiso 1 1 calc R U . . .
C43 C 0.10672(6) 0.1286(3) 0.41530(11) 0.0220(5) Uani 1 1 d . . . . .
C44 C 0.11881(6) 0.1708(3) 0.48079(11) 0.0208(5) Uani 1 1 d . . . . .
Cl1 Cl 0.03900(2) 0.65258(7) 0.23691(3) 0.03210(17) Uani 1 1 d . . . . .
Cl2 Cl 0.14923(2) 0.43438(7) 0.20717(3) 0.02848(16) Uani 1 1 d . . . . .
O1 O 0.00136(4) 0.43055(18) 0.14016(8) 0.0282(4) Uani 1 1 d . . . . .
H1 H -0.007847 0.358648 0.117197 0.042 Uiso 1 1 calc R U . . .
O2 O 0.09899(4) 0.25334(19) 0.10676(8) 0.0311(4) Uani 1 1 d . . . . .
H2 H 0.084268 0.200532 0.080357 0.047 Uiso 1 1 calc R U . . .
C7 C 0.03513(6) 0.4303(3) 0.15345(11) 0.0213(5) Uani 1 1 d . . . . .
C8 C 0.05657(6) 0.5309(2) 0.19928(11) 0.0215(5) Uani 1 1 d . . . . .
C9 C 0.09145(6) 0.5321(3) 0.21555(11) 0.0226(5) Uani 1 1 d . . . . .
H9 H 0.105508 0.597566 0.246905 0.027 Uiso 1 1 calc R U . . .
C10 C 0.10547(6) 0.4363(3) 0.18543(11) 0.0208(5) Uani 1 1 d . . . . .
C11 C 0.08457(6) 0.3390(3) 0.13742(11) 0.0213(5) Uani 1 1 d . . . . .
C12 C 0.04976(6) 0.3368(2) 0.12312(11) 0.0218(5) Uani 1 1 d . . . . .
H12 H 0.035769 0.270344 0.092152 0.026 Uiso 1 1 calc R U . . .
Cl3 Cl 0.21849(2) 0.27185(8) 0.21401(3) 0.03723(18) Uani 1 1 d . . . . .
Cl4 Cl 0.34675(2) 0.38423(7) 0.23559(3) 0.03100(16) Uani 1 1 d . . . . .
O3 O 0.21856(4) 0.0435(2) 0.12444(9) 0.0354(5) Uani 1 1 d . . . . .
H3 H 0.218830 -0.015829 0.097258 0.053 Uiso 1 1 calc R U . . .
O4 O 0.33236(4) 0.14334(19) 0.14121(8) 0.0281(4) Uani 1 1 d . . . . .
H4 H 0.327330 0.075155 0.114900 0.042 Uiso 1 1 calc R U . . .
C1 C 0.30574(6) 0.1698(3) 0.15749(11) 0.0219(5) Uani 1 1 d . . . . .
C2 C 0.30896(6) 0.2820(3) 0.20209(10) 0.0222(5) Uani 1 1 d . . . . .
C3 C 0.28254(6) 0.3125(3) 0.22007(11) 0.0246(5) Uani 1 1 d . . . . .
H3A H 0.285008 0.387214 0.250013 0.029 Uiso 1 1 calc R U . . .
C4 C 0.25243(6) 0.2321(3) 0.19353(11) 0.0243(5) Uani 1 1 d . . . . .
C5 C 0.24852(6) 0.1187(3) 0.14911(11) 0.0244(5) Uani 1 1 d . . . . .
C6 C 0.27521(6) 0.0902(3) 0.13169(11) 0.0251(6) Uani 1 1 d . . . . .
H6 H 0.272694 0.015482 0.101738 0.030 Uiso 1 1 calc R U . . .
N1 N 0.02741(5) 0.1845(2) 0.43765(9) 0.0215(4) Uani 1 1 d . . . . .
N2 N 0.05231(5) -0.0574(2) 0.51781(9) 0.0227(4) Uani 1 1 d . . . . .
C13 C 0.01265(6) 0.0319(3) 0.34227(11) 0.0306(6) Uani 1 1 d . . . . .
H13A H 0.003709 0.127034 0.322942 0.046 Uiso 1 1 calc R U . . .
H13B H -0.005430 -0.041314 0.328798 0.046 Uiso 1 1 calc R U . . .
H13C H 0.030365 0.000092 0.329407 0.046 Uiso 1 1 calc R U . . .
C14 C 0.02715(5) 0.0470(3) 0.41337(11) 0.0207(5) Uani 1 1 d . . . . .
C15 C 0.04012(6) -0.0754(3) 0.45442(11) 0.0213(5) Uani 1 1 d . . . . .
C16 C 0.04063(7) -0.2311(3) 0.42960(12) 0.0328(6) Uani 1 1 d . . . . .
H16A H 0.050655 -0.299105 0.464885 0.049 Uiso 1 1 calc R U . . .
H16B H 0.053930 -0.231377 0.404481 0.049 Uiso 1 1 calc R U . . .
H16C H 0.017613 -0.262295 0.403569 0.049 Uiso 1 1 calc R U . . .
C17 C 0.06461(7) 0.0940(3) 0.61296(11) 0.0346(6) Uani 1 1 d . . . . .
H17A H 0.046123 0.124887 0.623803 0.052 Uiso 1 1 calc R U . . .
H17B H 0.082625 0.167400 0.628199 0.052 Uiso 1 1 calc R U . . .
H17C H 0.073248 -0.001372 0.632454 0.052 Uiso 1 1 calc R U . . .
C18 C 0.05186(6) 0.0801(3) 0.54168(11) 0.0226(5) Uani 1 1 d . . . . .
C19 C 0.03936(6) 0.2023(3) 0.50104(11) 0.0211(5) Uani 1 1 d . . . . .
C20 C 0.03843(7) 0.3573(3) 0.52550(12) 0.0324(6) Uani 1 1 d . . . . .
H20A H 0.033111 0.428254 0.491226 0.049 Uiso 1 1 calc R U . . .
H20B H 0.060373 0.381025 0.558728 0.049 Uiso 1 1 calc R U . . .
H20C H 0.021192 0.362169 0.542236 0.049 Uiso 1 1 calc R U . . .
N3 N 0.18702(5) 0.4077(2) 0.44886(9) 0.0248(5) Uani 1 1 d . . . . .
N4 N 0.21437(5) 0.1804(2) 0.53673(9) 0.0256(5) Uani 1 1 d . . . . .
C21 C 0.17497(7) 0.2388(3) 0.35900(12) 0.0369(7) Uani 1 1 d . . . . .
H21A H 0.164118 0.328350 0.336497 0.055 Uiso 1 1 calc R U . . .
H21B H 0.158549 0.158469 0.347685 0.055 Uiso 1 1 calc R U . . .
H21C H 0.193508 0.211744 0.347625 0.055 Uiso 1 1 calc R U . . .
C22 C 0.18857(6) 0.2664(3) 0.42941(11) 0.0240(5) Uani 1 1 d . . . . .
C23 C 0.20276(6) 0.1522(3) 0.47414(11) 0.0245(5) Uani 1 1 d . . . . .
C24 C 0.20581(7) -0.0055(3) 0.45395(13) 0.0353(6) Uani 1 1 d . . . . .
H24A H 0.220892 -0.007056 0.432322 0.053 Uiso 1 1 calc R U . . .
H24B H 0.183597 -0.041435 0.425653 0.053 Uiso 1 1 calc R U . . .
H24C H 0.214900 -0.069097 0.490964 0.053 Uiso 1 1 calc R U . . .
C25 C 0.22639(7) 0.3500(3) 0.62686(12) 0.0399(7) Uani 1 1 d . . . . .
H25A H 0.234335 0.257294 0.649535 0.060 Uiso 1 1 calc R U . . .
H25B H 0.208581 0.391155 0.637389 0.060 Uiso 1 1 calc R U . . .
H25C H 0.245081 0.419908 0.638800 0.060 Uiso 1 1 calc R U . . .
C26 C 0.21262(6) 0.3212(3) 0.55635(11) 0.0251(5) Uani 1 1 d . . . . .
C27 C 0.19902(6) 0.4361(3) 0.51159(11) 0.0236(5) Uani 1 1 d . . . . .
C28 C 0.19736(7) 0.5950(3) 0.53174(13) 0.0376(7) Uani 1 1 d . . . . .
H28A H 0.220099 0.630365 0.557233 0.056 Uiso 1 1 calc R U . . .
H28B H 0.183800 0.599157 0.556358 0.056 Uiso 1 1 calc R U . . .
H28C H 0.187102 0.657329 0.494552 0.056 Uiso 1 1 calc R U . . .

loop_
_atom_site_aniso_label
_atom_site_aniso_U_11
_atom_site_aniso_U_22
_atom_site_aniso_U_33
_atom_site_aniso_U_23
_atom_site_aniso_U_13
_atom_site_aniso_U_12
C29 0.0234(13) 0.0326(15) 0.0236(14) 0.0055(11) 0.0086(11) -0.0004(11)
C30 0.0313(15) 0.0309(16) 0.0366(16) 0.0135(12) 0.0096(13) 0.0034(12)
C31 0.0344(15) 0.0196(14) 0.0436(17) 0.0054(12) 0.0187(13) 0.0047(12)
C32 0.0229(13) 0.0258(14) 0.0282(14) 0.0019(11) 0.0116(11) 0.0027(11)
C33 0.0329(15) 0.0291(15) 0.0348(16) -0.0064(12) 0.0171(13) 0.0000(12)
C34 0.0352(15) 0.0394(17) 0.0235(14) -0.0047(12) 0.0113(12) -0.0027(13)
C35 0.0288(14) 0.0366(16) 0.0225(14) 0.0057(11) 0.0087(11) 0.0029(12)
C36 0.0190(12) 0.0261(14) 0.0265(14) 0.0035(11) 0.0111(11) 0.0016(11)
C37 0.0261(14) 0.0268(15) 0.0382(16) 0.0077(12) 0.0134(12) 0.0067(12)
C38 0.0291(14) 0.0224(14) 0.0430(17) -0.0012(12) 0.0162(13) 0.0044(11)
C39 0.0196(13) 0.0281(14) 0.0283(14) -0.0037(11) 0.0107(11) -0.0015(11)
C40 0.0279(14) 0.0389(17) 0.0339(16) -0.0142(13) 0.0125(13) -0.0065(13)
C41 0.0316(15) 0.057(2) 0.0262(15) -0.0138(14) 0.0121(13) -0.0152(14)
C42 0.0290(15) 0.0503(19) 0.0250(15) 0.0104(13) 0.0068(12) -0.0046(14)
C43 0.0157(12) 0.0289(14) 0.0221(13) 0.0000(10) 0.0085(10) -0.0033(10)
C44 0.0166(12) 0.0241(13) 0.0226(13) 0.0002(10) 0.0090(10) -0.0016(10)
Cl1 0.0299(3) 0.0296(4) 0.0336(4) -0.0127(3) 0.0097(3) 0.0010(3)
Cl2 0.0201(3) 0.0344(4) 0.0266(3) 0.0004(3) 0.0051(3) -0.0016(3)
O1 0.0206(9) 0.0241(10) 0.0357(11) -0.0114(8) 0.0072(8) -0.0052(8)
O2 0.0259(9) 0.0325(11) 0.0348(11) -0.0164(8) 0.0124(8) -0.0045(8)
C7 0.0211(12) 0.0176(12) 0.0232(13) 0.0011(10) 0.0069(10) -0.0002(10)
C8 0.0257(13) 0.0164(12) 0.0205(13) -0.0010(10) 0.0076(11) 0.0002(10)
C9 0.0257(13) 0.0214(13) 0.0164(12) -0.0023(10) 0.0043(10) -0.0073(10)
C10 0.0189(12) 0.0210(13) 0.0198(12) 0.0026(10) 0.0052(10) -0.0028(10)
C11 0.0239(13) 0.0168(13) 0.0218(13) -0.0011(10) 0.0077(11) 0.0001(10)
C12 0.0238(13) 0.0173(12) 0.0201(13) -0.0046(10) 0.0045(10) -0.0054(10)
Cl3 0.0295(4) 0.0488(4) 0.0352(4) -0.0070(3) 0.0151(3) 0.0070(3)
Cl4 0.0318(3) 0.0308(4) 0.0277(3) -0.0052(3) 0.0093(3) -0.0097(3)
O3 0.0232(9) 0.0392(12) 0.0415(12) -0.0186(9) 0.0108(8) -0.0050(9)
O4 0.0269(9) 0.0302(11) 0.0284(10) -0.0102(8) 0.0125(8) -0.0041(8)
C1 0.0239(13) 0.0211(13) 0.0190(13) 0.0019(10) 0.0070(10) 0.0036(11)
C2 0.0222(13) 0.0217(13) 0.0170(12) 0.0004(10) 0.0024(10) -0.0028(10)
C3 0.0299(14) 0.0235(13) 0.0155(12) 0.0004(10) 0.0043(11) 0.0056(11)
C4 0.0236(13) 0.0257(14) 0.0216(13) 0.0002(10) 0.0071(11) 0.0071(11)
C5 0.0213(13) 0.0242(14) 0.0228(13) -0.0013(10) 0.0040(11) 0.0004(11)
C6 0.0249(13) 0.0253(14) 0.0215(13) -0.0065(10) 0.0057(11) 0.0019(11)
N1 0.0168(10) 0.0214(11) 0.0259(11) 0.0032(9) 0.0084(9) 0.0021(8)
N2 0.0238(11) 0.0194(11) 0.0248(11) 0.0039(9) 0.0100(9) 0.0021(9)
C13 0.0284(14) 0.0317(15) 0.0271(14) 0.0001(11) 0.0065(12) -0.0012(12)
C14 0.0158(12) 0.0226(13) 0.0227(13) 0.0007(10) 0.0068(10) -0.0017(10)
C15 0.0188(12) 0.0192(13) 0.0260(14) -0.0006(10) 0.0094(10) -0.0016(10)
C16 0.0365(15) 0.0233(14) 0.0366(16) -0.0005(12) 0.0128(13) 0.0012(12)
C17 0.0407(16) 0.0360(16) 0.0260(15) 0.0020(12) 0.0124(13) 0.0036(13)
C18 0.0203(12) 0.0262(14) 0.0216(13) 0.0012(10) 0.0090(10) 0.0019(11)
C19 0.0167(12) 0.0217(13) 0.0255(14) -0.0001(10) 0.0092(10) 0.0018(10)
C20 0.0366(15) 0.0262(15) 0.0338(15) -0.0022(12) 0.0138(13) 0.0042(12)
N3 0.0218(11) 0.0269(12) 0.0248(12) 0.0040(9) 0.0085(9) -0.0018(9)
N4 0.0210(11) 0.0246(12) 0.0280(12) 0.0045(9) 0.0065(9) -0.0008(9)
C21 0.0411(16) 0.0412(17) 0.0256(15) -0.0016(12) 0.0107(13) -0.0041(14)
C22 0.0226(13) 0.0259(14) 0.0241(13) -0.0013(11) 0.0102(11) -0.0055(11)
C23 0.0193(12) 0.0258(14) 0.0280(14) 0.0008(11) 0.0092(11) -0.0045(11)
C24 0.0367(16) 0.0260(15) 0.0431(17) -0.0002(12) 0.0163(13) -0.0004(12)
C25 0.0417(17) 0.0433(18) 0.0252(15) 0.0001(13) 0.0039(13) -0.0040(14)
C26 0.0224(13) 0.0272(14) 0.0244(14) 0.0018(11) 0.0080(11) -0.0008(11)
C27 0.0234(13) 0.0216(13) 0.0257(14) 0.0019(10) 0.0099(11) -0.0010(11)
C28 0.0443(17) 0.0309(16) 0.0335(16) -0.0008(12) 0.0116(13) 0.0047(13)

loop_
_atom_type_symbol
_atom_type_description
_atom_type_scat_dispersion_real
_atom_type_scat_dispersion_imag
_atom_type_scat_source
C C 0.0033 0.0016 'International Tables Vol C Tables 4.2.6.8 and 6.1.1.4'
H H 0.0000 0.0000 'International Tables Vol C Tables 4.2.6.8 and 6.1.1.4'
Cl Cl 0.1484 0.1585 'International Tables Vol C Tables 4.2.6.8 and 6.1.1.4'
N N 0.0061 0.0033 'International Tables Vol C Tables 4.2.6.8 and 6.1.1.4'
O O 0.0106 0.0060 'International Tables Vol C Tables 4.2.6.8 and 6.1.1.4'

loop_
_geom_angle_atom_site_label_1
_geom_angle_atom_site_label_2
_geom_angle_atom_site_label_3
_geom_angle
_geom_angle_site_symmetry_1
_geom_angle_site_symmetry_3
_geom_angle_publ_flag
C42 C29 C43 118.4(2) . . ?
C42 C29 C30 123.2(2) . . ?
C43 C29 C30 118.3(2) . . ?
C31 C30 C29 121.1(2) . . ?
C31 C30 H30 119.5 . . ?
C29 C30 H30 119.5 . . ?
C30 C31 C32 122.0(2) . . ?
C30 C31 H31 119.0 . . ?
C32 C31 H31 119.0 . . ?
C33 C32 C44 118.8(2) . . ?
C33 C32 C31 122.8(2) . . ?
C44 C32 C31 118.4(2) . . ?
C34 C33 C32 120.6(2) . . ?
C34 C33 H33 119.7 . . ?
C32 C33 H33 119.7 . . ?
C35 C34 C33 121.1(2) . . ?
C35 C34 H34 119.5 . . ?
C33 C34 H34 119.5 . . ?
C34 C35 C36 120.6(2) . . ?
C34 C35 H35 119.7 . . ?
C36 C35 H35 119.7 . . ?
C35 C36 C44 119.1(2) . . ?
C35 C36 C37 123.0(2) . . ?
C44 C36 C37 117.9(2) . . ?
C38 C37 C36 121.9(2) . . ?
C38 C37 H37 119.0 . . ?
C36 C37 H37 119.0 . . ?
C37 C38 C39 121.8(2) . . ?
C37 C38 H38 119.1 . . ?
C39 C38 H38 119.1 . . ?
C40 C39 C43 118.9(2) . . ?
C40 C39 C38 122.7(2) . . ?
C43 C39 C38 118.4(2) . . ?
C41 C40 C39 120.7(3) . . ?
C41 C40 H40 119.6 . . ?
C39 C40 H40 119.6 . . ?
C42 C41 C40 120.8(3) . . ?
C42 C41 H41 119.6 . . ?
C40 C41 H41 119.6 . . ?
C41 C42 C29 121.1(3) . . ?
C41 C42 H42 119.4 . . ?
C29 C42 H42 119.4 . . ?
C29 C43 C39 120.0(2) . . ?
C29 C43 C44 120.4(2) . . ?
C39 C43 C44 119.6(2) . . ?
C32 C44 C43 119.8(2) . . ?
C32 C44 C36 119.8(2) . . ?
C43 C44 C36 120.4(2) . . ?
C7 O1 H1 109.5 . . ?
C11 O2 H2 109.5 . . ?
O1 C7 C12 123.2(2) . . ?
O1 C7 C8 118.8(2) . . ?
C12 C7 C8 118.0(2) . . ?
C9 C8 C7 120.7(2) . . ?
C9 C8 Cl1 119.97(18) . . ?
C7 C8 Cl1 119.27(17) . . ?
C10 C9 C8 120.1(2) . . ?
C10 C9 H9 119.9 . . ?
C8 C9 H9 119.9 . . ?
C9 C10 C11 120.6(2) . . ?
C9 C10 Cl2 120.14(18) . . ?
C11 C10 Cl2 119.30(18) . . ?
O2 C11 C12 123.0(2) . . ?
O2 C11 C10 118.7(2) . . ?
C12 C11 C10 118.3(2) . . ?
C7 C12 C11 122.2(2) . . ?
C7 C12 H12 118.9 . . ?
C11 C12 H12 118.9 . . ?
C5 O3 H3 109.5 . . ?
C1 O4 H4 109.5 . . ?
O4 C1 C6 122.9(2) . . ?
O4 C1 C2 118.9(2) . . ?
C6 C1 C2 118.2(2) . . ?
C3 C2 C1 120.8(2) . . ?
C3 C2 Cl4 119.49(18) . . ?
C1 C2 Cl4 119.69(18) . . ?
C2 C3 C4 119.8(2) . . ?
C2 C3 H3A 120.1 . . ?
C4 C3 H3A 120.1 . . ?
C3 C4 C5 120.7(2) . . ?
C3 C4 Cl3 120.53(18) . . ?
C5 C4 Cl3 118.75(18) . . ?
O3 C5 C6 123.0(2) . . ?
O3 C5 C4 118.5(2) . . ?
C6 C5 C4 118.5(2) . . ?
C5 C6 C1 121.9(2) . . ?
C5 C6 H6 119.0 . . ?
C1 C6 H6 119.0 . . ?
C19 N1 C14 119.5(2) . . ?
C15 N2 C18 119.17(19) . . ?
C14 C13 H13A 109.5 . . ?
C14 C13 H13B 109.5 . . ?
H13A C13 H13B 109.5 . . ?
C14 C13 H13C 109.5 . . ?
H13A C13 H13C 109.5 . . ?
H13B C13 H13C 109.5 . . ?
N1 C14 C15 119.8(2) . . ?
N1 C14 C13 117.7(2) . . ?
C15 C14 C13 122.5(2) . . ?
N2 C15 C14 120.6(2) . . ?
N2 C15 C16 117.5(2) . . ?
C14 C15 C16 121.8(2) . . ?
C15 C16 H16A 109.5 . . ?
C15 C16 H16B 109.5 . . ?
H16A C16 H16B 109.5 . . ?
C15 C16 H16C 109.5 . . ?
H16A C16 H16C 109.5 . . ?
H16B C16 H16C 109.5 . . ?
C18 C17 H17A 109.5 . . ?
C18 C17 H17B 109.5 . . ?
H17A C17 H17B 109.5 . . ?
C18 C17 H17C 109.5 . . ?
H17A C17 H17C 109.5 . . ?
H17B C17 H17C 109.5 . . ?
N2 C18 C19 120.3(2) . . ?
N2 C18 C17 117.3(2) . . ?
C19 C18 C17 122.3(2) . . ?
N1 C19 C18 120.5(2) . . ?
N1 C19 C20 117.4(2) . . ?
C18 C19 C20 122.2(2) . . ?
C19 C20 H20A 109.5 . . ?
C19 C20 H20B 109.5 . . ?
H20A C20 H20B 109.5 . . ?
C19 C20 H20C 109.5 . . ?
H20A C20 H20C 109.5 . . ?
H20B C20 H20C 109.5 . . ?
C27 N3 C22 118.9(2) . . ?
C23 N4 C26 119.2(2) . . ?
C22 C21 H21A 109.5 . . ?
C22 C21 H21B 109.5 . . ?
H21A C21 H21B 109.5 . . ?
C22 C21 H21C 109.5 . . ?
H21A C21 H21C 109.5 . . ?
H21B C21 H21C 109.5 . . ?
N3 C22 C23 120.2(2) . . ?
N3 C22 C21 117.5(2) . . ?
C23 C22 C21 122.3(2) . . ?
N4 C23 C22 120.8(2) . . ?
N4 C23 C24 117.7(2) . . ?
C22 C23 C24 121.4(2) . . ?
C23 C24 H24A 109.5 . . ?
C23 C24 H24B 109.5 . . ?
H24A C24 H24B 109.5 . . ?
C23 C24 H24C 109.5 . . ?
H24A C24 H24C 109.5 . . ?
H24B C24 H24C 109.5 . . ?
C26 C25 H25A 109.5 . . ?
C26 C25 H25B 109.5 . . ?
H25A C25 H25B 109.5 . . ?
C26 C25 H25C 109.5 . . ?
H25A C25 H25C 109.5 . . ?
H25B C25 H25C 109.5 . . ?
N4 C26 C27 120.0(2) . . ?
N4 C26 C25 118.0(2) . . ?
C27 C26 C25 122.0(2) . . ?
N3 C27 C26 120.9(2) . . ?
N3 C27 C28 117.6(2) . . ?
C26 C27 C28 121.5(2) . . ?
C27 C28 H28A 109.5 . . ?
C27 C28 H28B 109.5 . . ?
H28A C28 H28B 109.5 . . ?
C27 C28 H28C 109.5 . . ?
H28A C28 H28C 109.5 . . ?
H28B C28 H28C 109.5 . . ?

loop_
_geom_bond_atom_site_label_1
_geom_bond_atom_site_label_2
_geom_bond_distance
_geom_bond_site_symmetry_2
_geom_bond_publ_flag
C29 C42 1.398(3) . ?
C29 C43 1.417(3) . ?
C29 C30 1.434(4) . ?
C30 C31 1.353(3) . ?
C30 H30 0.9300 . ?
C31 C32 1.423(3) . ?
C31 H31 0.9300 . ?
C32 C33 1.392(3) . ?
C32 C44 1.420(3) . ?
C33 C34 1.384(3) . ?
C33 H33 0.9300 . ?
C34 C35 1.379(3) . ?
C34 H34 0.9300 . ?
C35 C36 1.387(3) . ?
C35 H35 0.9300 . ?
C36 C44 1.426(3) . ?
C36 C37 1.435(3) . ?
C37 C38 1.329(3) . ?
C37 H37 0.9300 . ?
C38 C39 1.438(3) . ?
C38 H38 0.9300 . ?
C39 C40 1.387(3) . ?
C39 C43 1.421(3) . ?
C40 C41 1.384(4) . ?
C40 H40 0.9300 . ?
C41 C42 1.370(4) . ?
C41 H41 0.9300 . ?
C42 H42 0.9300 . ?
C43 C44 1.424(3) . ?
Cl1 C8 1.734(2) . ?
Cl2 C10 1.728(2) . ?
O1 C7 1.347(3) . ?
O1 H1 0.8200 . ?
O2 C11 1.345(3) . ?
O2 H2 0.8200 . ?
C7 C12 1.386(3) . ?
C7 C8 1.400(3) . ?
C8 C9 1.381(3) . ?
C9 C10 1.378(3) . ?
C9 H9 0.9300 . ?
C10 C11 1.399(3) . ?
C11 C12 1.386(3) . ?
C12 H12 0.9300 . ?
Cl3 C4 1.733(2) . ?
Cl4 C2 1.736(2) . ?
O3 C5 1.347(3) . ?
O3 H3 0.8200 . ?
O4 C1 1.355(3) . ?
O4 H4 0.8200 . ?
C1 C6 1.387(3) . ?
C1 C2 1.395(3) . ?
C2 C3 1.377(3) . ?
C3 C4 1.378(3) . ?
C3 H3A 0.9300 . ?
C4 C5 1.395(3) . ?
C5 C6 1.377(3) . ?
C6 H6 0.9300 . ?
N1 C19 1.339(3) . ?
N1 C14 1.342(3) . ?
N2 C15 1.338(3) . ?
N2 C18 1.343(3) . ?
C13 C14 1.495(3) . ?
C13 H13A 0.9600 . ?
C13 H13B 0.9600 . ?
C13 H13C 0.9600 . ?
C14 C15 1.398(3) . ?
C15 C16 1.501(3) . ?
C16 H16A 0.9600 . ?
C16 H16B 0.9600 . ?
C16 H16C 0.9600 . ?
C17 C18 1.502(3) . ?
C17 H17A 0.9600 . ?
C17 H17B 0.9600 . ?
C17 H17C 0.9600 . ?
C18 C19 1.389(3) . ?
C19 C20 1.496(3) . ?
C20 H20A 0.9600 . ?
C20 H20B 0.9600 . ?
C20 H20C 0.9600 . ?
N3 C27 1.339(3) . ?
N3 C22 1.345(3) . ?
N4 C23 1.337(3) . ?
N4 C26 1.344(3) . ?
C21 C22 1.496(3) . ?
C21 H21A 0.9600 . ?
C21 H21B 0.9600 . ?
C21 H21C 0.9600 . ?
C22 C23 1.394(3) . ?
C23 C24 1.500(3) . ?
C24 H24A 0.9600 . ?
C24 H24B 0.9600 . ?
C24 H24C 0.9600 . ?
C25 C26 1.499(3) . ?
C25 H25A 0.9600 . ?
C25 H25B 0.9600 . ?
C25 H25C 0.9600 . ?
C26 C27 1.396(3) . ?
C27 C28 1.498(3) . ?
C28 H28A 0.9600 . ?
C28 H28B 0.9600 . ?
C28 H28C 0.9600 . ?

loop_
_geom_torsion_atom_site_label_1
_geom_torsion_atom_site_label_2
_geom_torsion_atom_site_label_3
_geom_torsion_atom_site_label_4
_geom_torsion
_geom_torsion_site_symmetry_1
_geom_torsion_site_symmetry_2
_geom_torsion_site_symmetry_3
_geom_torsion_site_symmetry_4
_geom_torsion_publ_flag
C42 C29 C30 C31 -178.8(2) . . . . ?
C43 C29 C30 C31 0.7(4) . . . . ?
C29 C30 C31 C32 -0.3(4) . . . . ?
C30 C31 C32 C33 -179.7(2) . . . . ?
C30 C31 C32 C44 -0.7(4) . . . . ?
C44 C32 C33 C34 -0.4(4) . . . . ?
C31 C32 C33 C34 178.5(2) . . . . ?
C32 C33 C34 C35 0.0(4) . . . . ?
C33 C34 C35 C36 0.4(4) . . . . ?
C34 C35 C36 C44 -0.2(3) . . . . ?
C34 C35 C36 C37 179.0(2) . . . . ?
C35 C36 C37 C38 -178.7(2) . . . . ?
C44 C36 C37 C38 0.6(3) . . . . ?
C36 C37 C38 C39 -1.5(4) . . . . ?
C37 C38 C39 C40 -179.6(2) . . . . ?
C37 C38 C39 C43 1.2(3) . . . . ?
C43 C39 C40 C41 -0.7(3) . . . . ?
C38 C39 C40 C41 -180.0(2) . . . . ?
C39 C40 C41 C42 0.0(4) . . . . ?
C40 C41 C42 C29 0.4(4) . . . . ?
C43 C29 C42 C41 0.0(4) . . . . ?
C30 C29 C42 C41 179.4(2) . . . . ?
C42 C29 C43 C39 -0.7(3) . . . . ?
C30 C29 C43 C39 179.8(2) . . . . ?
C42 C29 C43 C44 179.5(2) . . . . ?
C30 C29 C43 C44 0.0(3) . . . . ?
C40 C39 C43 C29 1.1(3) . . . . ?
C38 C39 C43 C29 -179.7(2) . . . . ?
C40 C39 C43 C44 -179.1(2) . . . . ?
C38 C39 C43 C44 0.1(3) . . . . ?
C33 C32 C44 C43 -179.6(2) . . . . ?
C31 C32 C44 C43 1.4(3) . . . . ?
C33 C32 C44 C36 0.5(3) . . . . ?
C31 C32 C44 C36 -178.4(2) . . . . ?
C29 C43 C44 C32 -1.0(3) . . . . ?
C39 C43 C44 C32 179.2(2) . . . . ?
C29 C43 C44 C36 178.8(2) . . . . ?
C39 C43 C44 C36 -1.0(3) . . . . ?
C35 C36 C44 C32 -0.2(3) . . . . ?
C37 C36 C44 C32 -179.5(2) . . . . ?
C35 C36 C44 C43 180.0(2) . . . . ?
C37 C36 C44 C43 0.7(3) . . . . ?
O1 C7 C8 C9 178.4(2) . . . . ?
C12 C7 C8 C9 -2.7(3) . . . . ?
O1 C7 C8 Cl1 -0.4(3) . . . . ?
C12 C7 C8 Cl1 178.57(17) . . . . ?
C7 C8 C9 C10 1.7(3) . . . . ?
Cl1 C8 C9 C10 -179.52(17) . . . . ?
C8 C9 C10 C11 1.1(3) . . . . ?
C8 C9 C10 Cl2 -178.36(17) . . . . ?
C9 C10 C11 O2 176.4(2) . . . . ?
Cl2 C10 C11 O2 -4.2(3) . . . . ?
C9 C10 C11 C12 -2.8(3) . . . . ?
Cl2 C10 C11 C12 176.61(17) . . . . ?
O1 C7 C12 C11 179.7(2) . . . . ?
C8 C7 C12 C11 0.9(3) . . . . ?
O2 C11 C12 C7 -177.3(2) . . . . ?
C10 C11 C12 C7 1.9(3) . . . . ?
O4 C1 C2 C3 -179.9(2) . . . . ?
C6 C1 C2 C3 0.2(3) . . . . ?
O4 C1 C2 Cl4 -0.1(3) . . . . ?
C6 C1 C2 Cl4 179.99(17) . . . . ?
C1 C2 C3 C4 -0.4(3) . . . . ?
Cl4 C2 C3 C4 179.82(17) . . . . ?
C2 C3 C4 C5 0.7(4) . . . . ?
C2 C3 C4 Cl3 -178.40(18) . . . . ?
C3 C4 C5 O3 -179.9(2) . . . . ?
Cl3 C4 C5 O3 -0.7(3) . . . . ?
C3 C4 C5 C6 -0.9(4) . . . . ?
Cl3 C4 C5 C6 178.26(18) . . . . ?
O3 C5 C6 C1 179.6(2) . . . . ?
C4 C5 C6 C1 0.7(4) . . . . ?
O4 C1 C6 C5 179.8(2) . . . . ?
C2 C1 C6 C5 -0.3(4) . . . . ?
C19 N1 C14 C15 -1.6(3) . . . . ?
C19 N1 C14 C13 178.31(19) . . . . ?
C18 N2 C15 C14 0.2(3) . . . . ?
C18 N2 C15 C16 -179.2(2) . . . . ?
N1 C14 C15 N2 1.1(3) . . . . ?
C13 C14 C15 N2 -178.8(2) . . . . ?
N1 C14 C15 C16 -179.6(2) . . . . ?
C13 C14 C15 C16 0.5(3) . . . . ?
C15 N2 C18 C19 -1.0(3) . . . . ?
C15 N2 C18 C17 177.8(2) . . . . ?
C14 N1 C19 C18 0.8(3) . . . . ?
C14 N1 C19 C20 -178.8(2) . . . . ?
N2 C18 C19 N1 0.5(3) . . . . ?
C17 C18 C19 N1 -178.3(2) . . . . ?
N2 C18 C19 C20 -179.9(2) . . . . ?
C17 C18 C19 C20 1.4(3) . . . . ?
C27 N3 C22 C23 -0.6(3) . . . . ?
C27 N3 C22 C21 -179.9(2) . . . . ?
C26 N4 C23 C22 -0.9(3) . . . . ?
C26 N4 C23 C24 178.7(2) . . . . ?
N3 C22 C23 N4 1.4(3) . . . . ?
C21 C22 C23 N4 -179.3(2) . . . . ?
N3 C22 C23 C24 -178.1(2) . . . . ?
C21 C22 C23 C24 1.2(3) . . . . ?
C23 N4 C26 C27 -0.4(3) . . . . ?
C23 N4 C26 C25 -178.9(2) . . . . ?
C22 N3 C27 C26 -0.7(3) . . . . ?
C22 N3 C27 C28 179.2(2) . . . . ?
N4 C26 C27 N3 1.2(3) . . . . ?
C25 C26 C27 N3 179.7(2) . . . . ?
N4 C26 C27 C28 -178.7(2) . . . . ?
C25 C26 C27 C28 -0.2(4) . . . . ?
